data_2216065
loop_
_publ_author_name
'Lou, Benyong'
'Bostr\"om, Dan'
'Velaga, Sitaram P.'

_publ_section_title
;1-Ethyl-6-fluoro-7-(4-formylpiperazin-1-yl)-4-oxo-1,4-dihydroquinoline-3-carboxylic
 acid
;
_journal_coeditor_code NC2060
_journal_issue 11
_journal_name_full 'Acta Crystallographica Section E'
_journal_page_first o4281
_journal_page_last o4281
_journal_paper_doi 10.1107/S1600536807048726
_journal_volume 63
_journal_year 2007
_chemical_formula_iupac 'C17 H18 F N3 O4'
_chemical_formula_moiety 'C17 H18 F N3 O4'
_chemical_formula_sum 'C17 H18 F N3 O4'
_chemical_formula_weight 347.34
_chemical_name_systematic
;
1-Ethyl-6-fluoro-7-(4-formylpiperazin-1-yl)-4-oxo-1,4-dihydroquinoline-
3-carboxylic acid
;
_space_group_IT_number 2
_symmetry_cell_setting triclinic
_symmetry_space_group_name_Hall '-P 1'
_symmetry_space_group_name_H-M 'P -1'
_atom_sites_solution_hydrogens geom
_atom_sites_solution_primary direct
_atom_sites_solution_secondary difmap
_audit_creation_method SHELXL-97
_cell_angle_alpha 73.41(3)
_cell_angle_beta 81.41(3)
_cell_angle_gamma 86.48(3)
_cell_formula_units_Z 2
_cell_length_a 8.6689(17)
_cell_length_b 9.6727(19)
_cell_length_c 10.142(2)
_cell_measurement_reflns_used 7249
_cell_measurement_temperature 150(2)
_cell_measurement_theta_max 27.485
_cell_measurement_theta_min 2.546
_cell_volume 805.7(3)
_computing_cell_refinement 'SCALEPACK (Otwinowski & Minor, 1997)'
_computing_data_collection 'COLLECT (Nonius, 1999)'
_computing_data_reduction 'SCALEPACK/DENZO (Otwinowski & Minor, 1997)'
_computing_molecular_graphics 'X-SEED (Barbour, 2001)'
_computing_publication_material 'SHELXL97 (Sheldrick, 1997)'
_computing_structure_refinement 'SHELXL97 (Sheldrick, 1997)'
_computing_structure_solution 'SHELXS97 (Sheldrick, 1997)'
_diffrn_ambient_temperature 150(2)
_diffrn_detector_area_resol_mean 9
_diffrn_measured_fraction_theta_full 0.990
_diffrn_measured_fraction_theta_max 0.990
_diffrn_measurement_device_type 'Nonius KappaCCD'
_diffrn_measurement_method CCD
_diffrn_radiation_monochromator graphite
_diffrn_radiation_source 'fine-focus sealed tube'
_diffrn_radiation_type MoK\a
_diffrn_radiation_wavelength 0.71073
_diffrn_reflns_av_R_equivalents 0.0200
_diffrn_reflns_av_sigmaI/netI 0.0346
_diffrn_reflns_limit_h_max 11
_diffrn_reflns_limit_h_min -11
_diffrn_reflns_limit_k_max 12
_diffrn_reflns_limit_k_min -11
_diffrn_reflns_limit_l_max 13
_diffrn_reflns_limit_l_min -13
_diffrn_reflns_number 6043
_diffrn_reflns_theta_full 27.40
_diffrn_reflns_theta_max 27.40
_diffrn_reflns_theta_min 3.21
_diffrn_standards_decay_% 0
_diffrn_standards_interval_time 0
_diffrn_standards_number 0
_exptl_absorpt_coefficient_mu 0.111
_exptl_absorpt_correction_type none
_exptl_crystal_colour yellow
_exptl_crystal_density_diffrn 1.432
_exptl_crystal_density_method 'not measured'
_exptl_crystal_description block
_exptl_crystal_F_000 364
_exptl_crystal_size_max 0.24
_exptl_crystal_size_mid 0.20
_exptl_crystal_size_min 0.16
_refine_diff_density_max 0.206
_refine_diff_density_min -0.248
_refine_ls_extinction_method none
_refine_ls_goodness_of_fit_ref 1.048
_refine_ls_hydrogen_treatment constr
_refine_ls_matrix_type full
_refine_ls_number_parameters 227
_refine_ls_number_reflns 3635
_refine_ls_number_restraints 0
_refine_ls_restrained_S_all 1.048
_refine_ls_R_factor_all 0.0566
_refine_ls_R_factor_gt 0.0429
_refine_ls_shift/su_max 0.000
_refine_ls_shift/su_mean 0.000
_refine_ls_structure_factor_coef Fsqd
_refine_ls_weighting_details 'calc w=1/[\s^2^(Fo^2^)+(0.0613P)^2^+0.2204P] where P=(Fo^2^+2Fc^2^)/3'
_refine_ls_weighting_scheme calc
_refine_ls_wR_factor_gt 0.1116
_refine_ls_wR_factor_ref 0.1225
_reflns_number_gt 2913
_reflns_number_total 3635
_reflns_threshold_expression I>2\s(I)
_cod_data_source_file nc2060.cif
_cod_data_source_block I
_cod_original_cell_volume 805.8(3)
_cod_database_code 2216065
_cod_database_fobs_code 2216065

loop_
_symmetry_equiv_pos_as_xyz
'x, y, z'
'-x, -y, -z'

loop_
_atom_site_type_symbol
_atom_site_label
_atom_site_fract_x
_atom_site_fract_y
_atom_site_fract_z
_atom_site_U_iso_or_equiv
_atom_site_adp_type
_atom_site_calc_flag
_atom_site_refinement_flags
_atom_site_occupancy
F F1 0.10241(9) 0.66737(10) 1.00486(9) 0.0311(2) Uani d . 1
O O3 0.45388(12) 0.85673(12) 1.26189(11) 0.0311(3) Uani d . 1
O O1 0.91842(14) 0.96327(14) 1.19206(12) 0.0404(3) Uani d . 1
N N3 0.72533(13) 0.81858(12) 0.90353(12) 0.0212(2) Uani d . 1
C C2 0.69908(16) 0.88460(14) 1.11704(14) 0.0216(3) Uani d . 1
O O2 0.68961(14) 0.94959(13) 1.32791(11) 0.0342(3) Uani d . 1
H H2 0.5985 0.9248 1.3277 0.041 Uiso calc R 1
C C10 0.50281(15) 0.72728(15) 0.83179(14) 0.0215(3) Uani d . 1
H H10 0.5663 0.7181 0.7498 0.026 Uiso calc R 1
C C6 0.47421(15) 0.79129(14) 1.05125(13) 0.0204(3) Uani d . 1
C C5 0.56759(15) 0.77973(14) 0.92778(13) 0.0199(3) Uani d . 1
C C7 0.31595(16) 0.75016(15) 1.07694(14) 0.0233(3) Uani d . 1
H H7 0.2517 0.7564 1.1596 0.028 Uiso calc R 1
N N2 0.27120(13) 0.64380(13) 0.76203(11) 0.0220(3) Uani d . 1
C C3 0.53768(16) 0.84585(14) 1.15125(14) 0.0220(3) Uani d . 1
C C9 0.34614(15) 0.68881(14) 0.85666(14) 0.0208(3) Uani d . 1
C C8 0.25720(15) 0.70150(15) 0.98143(14) 0.0229(3) Uani d . 1
C C1 0.77959(18) 0.93698(16) 1.21315(15) 0.0272(3) Uani d . 1
C C16 0.10726(16) 0.46445(15) 0.72264(14) 0.0238(3) Uani d . 1
H H16A 0.0806 0.3610 0.7525 0.029 Uiso calc R 1
H H16B 0.0098 0.5216 0.7329 0.029 Uiso calc R 1
C C4 0.78423(16) 0.86968(14) 0.99515(14) 0.0226(3) Uani d . 1
H H4 0.8904 0.8971 0.9750 0.027 Uiso calc R 1
C C13 0.35023(17) 0.67645(17) 0.61811(14) 0.0274(3) Uani d . 1
H H13A 0.4439 0.6133 0.6131 0.033 Uiso calc R 1
H H13B 0.3839 0.7780 0.5861 0.033 Uiso calc R 1
C C11 0.83052(15) 0.80245(16) 0.77815(15) 0.0259(3) Uani d . 1
H H11A 0.8088 0.7100 0.7615 0.031 Uiso calc R 1
H H11B 0.9401 0.7982 0.7962 0.031 Uiso calc R 1
C C14 0.23709(18) 0.65157(17) 0.52533(15) 0.0296(3) Uani d . 1
H H14A 0.1485 0.7214 0.5236 0.036 Uiso calc R 1
H H14B 0.2911 0.6673 0.4292 0.036 Uiso calc R 1
C C15 0.22025(16) 0.49259(15) 0.81329(14) 0.0243(3) Uani d . 1
H H15A 0.1685 0.4732 0.9105 0.029 Uiso calc R 1
H H15B 0.3122 0.4268 0.8117 0.029 Uiso calc R 1
C C12 0.81170(18) 0.92472(19) 0.64838(15) 0.0330(4) Uani d . 1
H H12A 0.7042 0.9279 0.6282 0.050 Uiso calc R 1
H H12B 0.8838 0.9087 0.5698 0.050 Uiso calc R 1
H H12C 0.8349 1.0165 0.6634 0.050 Uiso calc R 1
O O4 0.25308(14) 0.44029(14) 0.37679(12) 0.0406(3) Uani d . 1
N N1 0.17883(14) 0.50451(13) 0.57763(12) 0.0256(3) Uani d . 1
C C17 0.19313(17) 0.41258(17) 0.49896(16) 0.0294(3) Uani d . 1
H H17 0.1537 0.3184 0.5412 0.035 Uiso calc R 1

loop_
_atom_site_aniso_label
_atom_site_aniso_U_11
_atom_site_aniso_U_22
_atom_site_aniso_U_33
_atom_site_aniso_U_12
_atom_site_aniso_U_13
_atom_site_aniso_U_23
F1 0.0184(4) 0.0461(5) 0.0299(5) -0.0092(4) 0.0009(3) -0.0130(4)
O3 0.0297(5) 0.0413(6) 0.0251(5) -0.0075(5) 0.0026(4) -0.0155(5)
O1 0.0342(6) 0.0570(8) 0.0371(6) -0.0161(5) -0.0073(5) -0.0199(6)
N3 0.0181(5) 0.0254(6) 0.0211(5) -0.0023(4) -0.0024(4) -0.0077(4)
C2 0.0241(7) 0.0191(6) 0.0222(6) -0.0022(5) -0.0058(5) -0.0052(5)
O2 0.0379(6) 0.0423(6) 0.0280(6) -0.0089(5) -0.0049(5) -0.0168(5)
C10 0.0196(6) 0.0243(7) 0.0204(6) -0.0029(5) -0.0016(5) -0.0061(5)
C6 0.0211(6) 0.0190(6) 0.0204(6) -0.0008(5) -0.0037(5) -0.0042(5)
C5 0.0179(6) 0.0199(6) 0.0211(6) -0.0009(5) -0.0032(5) -0.0040(5)
C7 0.0221(7) 0.0264(7) 0.0200(6) -0.0027(5) -0.0005(5) -0.0051(5)
N2 0.0221(5) 0.0240(6) 0.0194(5) -0.0062(4) -0.0034(4) -0.0041(4)
C3 0.0262(7) 0.0182(6) 0.0210(6) -0.0008(5) -0.0036(5) -0.0042(5)
C9 0.0212(6) 0.0205(6) 0.0204(6) -0.0019(5) -0.0051(5) -0.0039(5)
C8 0.0165(6) 0.0259(7) 0.0244(7) -0.0042(5) -0.0017(5) -0.0040(5)
C1 0.0318(7) 0.0265(7) 0.0246(7) -0.0047(6) -0.0067(6) -0.0069(6)
C16 0.0226(6) 0.0245(7) 0.0243(7) -0.0050(5) -0.0030(5) -0.0062(5)
C4 0.0214(6) 0.0209(6) 0.0260(7) -0.0029(5) -0.0056(5) -0.0057(5)
C13 0.0270(7) 0.0334(8) 0.0218(7) -0.0117(6) -0.0007(6) -0.0070(6)
C11 0.0172(6) 0.0354(8) 0.0292(7) -0.0026(5) -0.0005(5) -0.0168(6)
C14 0.0345(8) 0.0324(8) 0.0223(7) -0.0110(6) -0.0059(6) -0.0050(6)
C15 0.0254(7) 0.0218(7) 0.0254(7) -0.0044(5) -0.0059(5) -0.0041(5)
C12 0.0295(7) 0.0458(9) 0.0241(7) -0.0067(7) 0.0020(6) -0.0120(6)
O4 0.0386(6) 0.0569(8) 0.0344(6) -0.0012(6) -0.0048(5) -0.0258(6)
N1 0.0249(6) 0.0290(6) 0.0251(6) -0.0057(5) -0.0037(5) -0.0098(5)
C17 0.0244(7) 0.0363(8) 0.0328(8) 0.0005(6) -0.0095(6) -0.0155(6)

loop_
_atom_type_symbol
_atom_type_description
_atom_type_scat_dispersion_real
_atom_type_scat_dispersion_imag
_atom_type_scat_source
C C 0.0033 0.0016 'International Tables Vol C Tables 4.2.6.8 and 6.1.1.4'
H H 0.0000 0.0000 'International Tables Vol C Tables 4.2.6.8 and 6.1.1.4'
N N 0.0061 0.0033 'International Tables Vol C Tables 4.2.6.8 and 6.1.1.4'
O O 0.0106 0.0060 'International Tables Vol C Tables 4.2.6.8 and 6.1.1.4'
F F 0.0171 0.0103 'International Tables Vol C Tables 4.2.6.8 and 6.1.1.4'

loop_
_geom_angle_atom_site_label_1
_geom_angle_atom_site_label_2
_geom_angle_atom_site_label_3
_geom_angle
C4 N3 C5 119.98(11)
C4 N3 C11 118.71(11)
C5 N3 C11 121.30(11)
C4 C2 C3 120.16(12)
C4 C2 C1 118.61(12)
C3 C2 C1 121.20(12)
C1 O2 H2 109.5
C9 C10 C5 120.53(12)
C9 C10 H10 119.7
C5 C10 H10 119.7
C5 C6 C7 119.28(12)
C5 C6 C3 121.07(12)
C7 C6 C3 119.66(12)
N3 C5 C10 120.87(12)
N3 C5 C6 119.15(12)
C10 C5 C6 119.97(12)
C8 C7 C6 119.10(12)
C8 C7 H7 120.5
C6 C7 H7 120.5
C9 N2 C13 116.48(11)
C9 N2 C15 113.88(11)
C13 N2 C15 111.25(11)
O3 C3 C2 122.95(12)
O3 C3 C6 121.14(12)
C2 C3 C6 115.91(12)
C10 C9 N2 123.69(12)
C10 C9 C8 117.67(12)
N2 C9 C8 118.60(12)
C7 C8 F1 118.55(12)
C7 C8 C9 123.45(12)
F1 C8 C9 117.96(12)
O1 C1 O2 121.46(13)
O1 C1 C2 123.40(13)
O2 C1 C2 115.11(12)
N1 C16 C15 109.65(11)
N1 C16 H16A 109.7
C15 C16 H16A 109.7
N1 C16 H16B 109.7
C15 C16 H16B 109.7
H16A C16 H16B 108.2
N3 C4 C2 123.71(12)
N3 C4 H4 118.1
C2 C4 H4 118.1
N2 C13 C14 108.92(11)
N2 C13 H13A 109.9
C14 C13 H13A 109.9
N2 C13 H13B 109.9
C14 C13 H13B 109.9
H13A C13 H13B 108.3
N3 C11 C12 113.11(12)
N3 C11 H11A 109.0
C12 C11 H11A 109.0
N3 C11 H11B 109.0
C12 C11 H11B 109.0
H11A C11 H11B 107.8
N1 C14 C13 110.16(12)
N1 C14 H14A 109.6
C13 C14 H14A 109.6
N1 C14 H14B 109.6
C13 C14 H14B 109.6
H14A C14 H14B 108.1
N2 C15 C16 110.17(11)
N2 C15 H15A 109.6
C16 C15 H15A 109.6
N2 C15 H15B 109.6
C16 C15 H15B 109.6
H15A C15 H15B 108.1
C11 C12 H12A 109.5
C11 C12 H12B 109.5
H12A C12 H12B 109.5
C11 C12 H12C 109.5
H12A C12 H12C 109.5
H12B C12 H12C 109.5
C17 N1 C16 122.70(12)
C17 N1 C14 122.50(13)
C16 N1 C14 114.79(11)
O4 C17 N1 125.40(15)
O4 C17 H17 117.3
N1 C17 H17 117.3

loop_
_geom_bond_atom_site_label_1
_geom_bond_atom_site_label_2
_geom_bond_distance
F1 C8 1.3713(15)
O3 C3 1.2699(17)
O1 C1 1.2201(19)
N3 C4 1.3428(17)
N3 C5 1.4076(17)
N3 C11 1.4909(17)
C2 C4 1.3822(19)
C2 C3 1.4365(19)
C2 C1 1.4908(19)
O2 C1 1.3328(18)
O2 H2 0.8400
C10 C9 1.3974(18)
C10 C5 1.4146(19)
C10 H10 0.9500
C6 C5 1.4150(18)
C6 C7 1.4175(19)
C6 C3 1.4553(19)
C7 C8 1.363(2)
C7 H7 0.9500
N2 C9 1.4116(17)
N2 C13 1.4712(17)
N2 C15 1.4768(17)
C9 C8 1.4130(19)
C16 N1 1.4594(18)
C16 C15 1.5243(19)
C16 H16A 0.9900
C16 H16B 0.9900
C4 H4 0.9500
C13 C14 1.529(2)
C13 H13A 0.9900
C13 H13B 0.9900
C11 C12 1.520(2)
C11 H11A 0.9900
C11 H11B 0.9900
C14 N1 1.4619(19)
C14 H14A 0.9900
C14 H14B 0.9900
C15 H15A 0.9900
C15 H15B 0.9900
C12 H12A 0.9800
C12 H12B 0.9800
C12 H12C 0.9800
O4 C17 1.2298(19)
N1 C17 1.3435(19)
C17 H17 0.9500

loop_
_geom_hbond_atom_site_label_D
_geom_hbond_atom_site_label_H
_geom_hbond_atom_site_label_A
_geom_hbond_distance_DH
_geom_hbond_distance_HA
_geom_hbond_distance_DA
_geom_hbond_angle_DHA
O2 H2 O3 0.84 1.75 2.5315(16) 154.5

loop_
_cod_related_entry_id
_cod_related_entry_database
_cod_related_entry_code
1 ChemSpider 21121203
